data_4505217
loop_
_publ_author_name
'Li, Jian-Rong'
'Bu, Xian-He'
'Zhang, Ruo-Hua'
'Ribas, Joan'

_publ_section_title
;
 Flexible Disulfoxides as Bridging Ligands for Copper(II) Coordination
 Architectures:&#x2009; Fine Tuning the Complex Structures by Ligand
 Modifications
;
_journal_issue 5
_journal_name_full 'Crystal Growth &amp; Design'
_journal_page_first 1919
_journal_paper_doi 10.1021/cg050181m
_journal_volume 5
_journal_year 2005
_chemical_formula_sum 'C90 H194 Cl14 Cu4 O48 S16'
_chemical_formula_weight 3307.87
_chemical_name_systematic
; 
 ? 
;
_space_group_IT_number 2
_symmetry_cell_setting triclinic
_symmetry_space_group_name_Hall '-P 1'
_symmetry_space_group_name_H-M 'P -1'
_atom_sites_solution_hydrogens geom
_atom_sites_solution_primary direct
_atom_sites_solution_secondary difmap
_audit_creation_method SHELXL-97
_cell_angle_alpha 94.575(5)
_cell_angle_beta 99.754(5)
_cell_angle_gamma 90.059(5)
_cell_formula_units_Z 1
_cell_length_a 11.844(4)
_cell_length_b 11.924(4)
_cell_length_c 27.910(9)
_cell_measurement_reflns_used 1484
_cell_measurement_temperature 183(2)
_cell_measurement_theta_max 26.81
_cell_measurement_theta_min 3.12
_cell_volume 3872(2)
_computing_cell_refinement 'CrystalClear (Rigaku Corp., 2000)'
_computing_data_collection 'CrystalClear (Rigaku Corp., 2000)'
_computing_data_reduction 'CrystalClear (Rigaku Corp., 2000)'
_computing_molecular_graphics 'Bruker SHELXTL (Sheldrick, 1997)'
_computing_publication_material 'Bruker SHELXTL (Sheldrick, 1997)'
_computing_structure_refinement 'SHELXL-97 (Sheldrick, 1997)'
_computing_structure_solution 'SHELXS-97 (Sheldrick, 1990)'
_diffrn_ambient_temperature 183(2)
_diffrn_measured_fraction_theta_full 0.954
_diffrn_measured_fraction_theta_max 0.954
_diffrn_measurement_device_type 'Rigaku Mercury/MSC CCD'
_diffrn_measurement_method Dtintegrate.ref
_diffrn_radiation_monochromator graphite
_diffrn_radiation_source 'fine-focus sealed tube'
_diffrn_radiation_type MoK\a
_diffrn_radiation_wavelength 0.71073
_diffrn_reflns_av_R_equivalents 0.0789
_diffrn_reflns_av_sigmaI/netI 0.4367
_diffrn_reflns_limit_h_max 14
_diffrn_reflns_limit_h_min -13
_diffrn_reflns_limit_k_max 13
_diffrn_reflns_limit_k_min -14
_diffrn_reflns_limit_l_max 33
_diffrn_reflns_limit_l_min -32
_diffrn_reflns_number 16255
_diffrn_reflns_theta_full 25.50
_diffrn_reflns_theta_max 25.50
_diffrn_reflns_theta_min 1.71
_diffrn_standards_decay_% 0
_diffrn_standards_interval_count 0
_diffrn_standards_interval_time 0
_diffrn_standards_number 0
_exptl_absorpt_coefficient_mu 1.070
_exptl_absorpt_correction_T_max 0.8307
_exptl_absorpt_correction_T_min 0.7683
_exptl_absorpt_correction_type multi-scan
_exptl_absorpt_process_details SADABS
_exptl_crystal_colour Blue
_exptl_crystal_density_diffrn 1.419
_exptl_crystal_density_meas ?
_exptl_crystal_density_method 'not measured'
_exptl_crystal_description Flake
_exptl_crystal_F_000 1728
_exptl_crystal_size_max 0.26
_exptl_crystal_size_mid 0.24
_exptl_crystal_size_min 0.18
_refine_diff_density_max 0.619
_refine_diff_density_min -0.551
_refine_diff_density_rms 0.089
_refine_ls_extinction_method none
_refine_ls_goodness_of_fit_ref 0.719
_refine_ls_hydrogen_treatment mixed
_refine_ls_matrix_type full
_refine_ls_number_parameters 763
_refine_ls_number_reflns 13766
_refine_ls_number_restraints 18
_refine_ls_restrained_S_all 0.723
_refine_ls_R_factor_all 0.2334
_refine_ls_R_factor_gt 0.0811
_refine_ls_shift/su_max 1.204
_refine_ls_shift/su_mean 0.002
_refine_ls_structure_factor_coef Fsqd
_refine_ls_weighting_details 'calc w=1/[\s^2^(Fo^2^)+(0.0315P)^2^] where P=(Fo^2^+2Fc^2^)/3'
_refine_ls_weighting_scheme calc
_refine_ls_wR_factor_gt 0.1330
_refine_ls_wR_factor_ref 0.1572
_reflns_number_gt 3744
_reflns_number_total 13766
_reflns_threshold_expression I>2sigma(I)
_cod_data_source_file cg050181msi20050602_085734.cif
_cod_data_source_block hs0284p
_cod_depositor_comments
;
The following automatic conversions were performed:

'_symmetry_cell_setting' value 'Triclinic' changed to 'triclinic'
according to /home/saulius/struct/CIF-dictionaries/cif_core.dic
dictionary named 'cif_core.dic' version 2.4.1 from
2010-06-29.

'_exptl_absorpt_correction_type' value 'Multi-scan'
changed to 'multi-scan' according to
/home/saulius/struct/CIF-dictionaries/cif_core.dic dictionary named
'cif_core.dic' version 2.4.1 from 2010-06-29.

Automatic conversion script
Id: cif_fix_values 1715 2011-07-08 13:25:40Z adriana 

The following automatic conversions were performed:

'_exptl_crystal_density_meas' value 'None' was changed to '?' - the
value is perceived as not measured.

Automatic conversion script
Id: cif_fix_values 3008 2015-01-20 13:52:24Z robertas 
;
_cod_database_code 4505217

loop_
_symmetry_equiv_pos_as_xyz
'x, y, z'
'-x, -y, -z'

loop_
_atom_site_label
_atom_site_type_symbol
_atom_site_fract_x
_atom_site_fract_y
_atom_site_fract_z
_atom_site_U_iso_or_equiv
_atom_site_adp_type
_atom_site_occupancy
_atom_site_symmetry_multiplicity
_atom_site_calc_flag
_atom_site_refinement_flags
_atom_site_disorder_assembly
_atom_site_disorder_group
Cu1 Cu 0.89225(9) 0.80659(8) 0.82925(5) 0.0376(4) Uani 1 1 d . . .
Cu2 Cu 1.31371(10) 1.28344(9) 0.64404(5) 0.0461(4) Uani 1 1 d . . .
S1 S 0.7903(2) 1.04283(18) 0.81819(10) 0.0413(7) Uani 1 1 d . . .
S2 S 0.6491(2) 0.70404(18) 0.81966(10) 0.0424(8) Uani 1 1 d . . .
S3 S 0.9909(2) 0.56768(18) 0.81653(10) 0.0406(7) Uani 1 1 d . . .
S4 S 1.1266(2) 0.91096(18) 0.81937(10) 0.0416(8) Uani 1 1 d . . .
S5 S 1.1861(2) 1.08596(19) 0.67385(10) 0.0467(8) Uani 1 1 d . B .
S6 S 1.5285(2) 1.14750(18) 0.67534(10) 0.0461(8) Uani 1 1 d . . .
S7 S 1.4673(2) 1.49110(19) 0.67045(10) 0.0458(8) Uani 1 1 d . . .
S8 S 1.1201(2) 1.42810(19) 0.66836(11) 0.0492(8) Uani 1 1 d D . .
Cl1 Cl 0.8266(4) 0.7881(3) 0.6746(2) 0.1019(14) Uani 1 1 d . . .
Cl2 Cl 1.3638(3) 1.3086(3) 0.77814(13) 0.0600(9) Uani 1 1 d . . .
Cl3 Cl 0.6378(2) 1.2030(2) 0.24548(11) 0.0446(7) Uani 1 1 d . . .
Cl4 Cl 1.1435(2) 0.70276(19) 0.24468(11) 0.0461(8) Uani 1 1 d . . .
Cl5 Cl 0.5255(5) 0.5823(4) 0.0517(2) 0.204(2) Uani 1 1 d . . .
Cl6 Cl 0.5337(4) 0.8182(3) 0.08065(17) 0.1436(17) Uani 1 1 d . . .
Cl7 Cl 0.7366(4) 0.7077(4) 0.06819(18) 0.168(2) Uani 1 1 d . . .
O1 O 0.7807(5) 0.9214(4) 0.8339(2) 0.0479(19) Uani 1 1 d . . .
O2 O 0.7796(5) 0.6927(4) 0.8357(2) 0.0454(19) Uani 1 1 d . . .
O3 O 1.0116(4) 0.6964(4) 0.8348(2) 0.0423(18) Uani 1 1 d . . .
O4 O 1.0104(5) 0.9245(4) 0.8373(2) 0.0460(19) Uani 1 1 d . . .
O5 O 1.1768(5) 1.1881(4) 0.6416(2) 0.0490(19) Uani 1 1 d . . .
O6 O 1.4071(5) 1.1519(4) 0.6435(2) 0.0464(18) Uani 1 1 d . . .
O7 O 1.4457(5) 1.3773(4) 0.6389(2) 0.0444(18) Uani 1 1 d . . .
O8 O 1.2138(5) 1.4142(4) 0.6378(2) 0.0509(19) Uani 1 1 d . . .
O9 O 0.8500(5) 0.7942(5) 0.7329(3) 0.066(2) Uani 1 1 d . A .
O10 O 0.9308(11) 0.7681(11) 0.6561(4) 0.179(5) Uani 1 1 d . A .
O11 O 0.8035(12) 0.6766(13) 0.6549(5) 0.251(8) Uani 1 1 d . A .
O12 O 0.8288(12) 0.9047(10) 0.6592(5) 0.064(5) Uani 0.50 1 d P A 1
O12' O 0.7092(13) 0.8003(13) 0.6604(5) 0.081(5) Uani 0.50 1 d P A 2
O13 O 1.3436(10) 1.3380(11) 0.7296(4) 0.186(5) Uani 1 1 d . . .
O14 O 1.2580(10) 1.2950(8) 0.7934(5) 0.213(7) Uani 1 1 d . . .
O15 O 1.4117(15) 1.3860(12) 0.8063(5) 0.310(11) Uani 1 1 d . . .
O16 O 1.4019(12) 1.2094(11) 0.7863(6) 0.247(8) Uani 1 1 d . . .
O17 O 0.6580(6) 1.2962(5) 0.2173(3) 0.071(2) Uani 1 1 d . . .
O18 O 0.7429(5) 1.1760(5) 0.2758(2) 0.0524(19) Uani 1 1 d . . .
O19 O 0.5557(5) 1.2334(5) 0.2763(2) 0.057(2) Uani 1 1 d . . .
O20 O 0.5949(6) 1.1055(5) 0.2106(3) 0.067(2) Uani 1 1 d . . .
O21 O 1.1835(5) 0.8043(5) 0.2761(3) 0.063(2) Uani 1 1 d . . .
O22 O 1.2292(6) 0.6641(4) 0.2162(3) 0.065(2) Uani 1 1 d . . .
O23 O 1.1226(5) 0.6162(5) 0.2762(3) 0.061(2) Uani 1 1 d . . .
O24 O 1.0387(6) 0.7257(5) 0.2114(3) 0.067(2) Uani 1 1 d . . .
C1 C 1.0278(12) 1.1705(11) 0.9906(6) 0.148(7) Uani 1 1 d . . .
H1A H 1.0219 1.2033 1.0234 0.222 Uiso 1 1 calc R . .
H1B H 1.0823 1.2151 0.9769 0.222 Uiso 1 1 calc R . .
H1C H 1.0546 1.0930 0.9924 0.222 Uiso 1 1 calc R . .
C2 C 0.9065(14) 1.1709(10) 0.9570(6) 0.117(6) Uani 1 1 d . . .
H2A H 0.8521 1.1255 0.9710 0.140 Uiso 1 1 calc R . .
H2B H 0.8783 1.2490 0.9567 0.140 Uiso 1 1 calc R . .
C3 C 0.9082(12) 1.1272(9) 0.9081(4) 0.087(5) Uani 1 1 d . . .
H3A H 0.9328 1.0479 0.9084 0.105 Uiso 1 1 calc R . .
H3B H 0.9658 1.1700 0.8948 0.105 Uiso 1 1 calc R . .
C4 C 0.7901(9) 1.1324(7) 0.8735(4) 0.054(3) Uani 1 1 d . . .
H4A H 0.7750 1.2109 0.8653 0.064 Uiso 1 1 calc R . .
H4B H 0.7282 1.1078 0.8903 0.064 Uiso 1 1 calc R . .
C5 C 0.6500(7) 1.0675(7) 0.7869(4) 0.041(3) Uani 1 1 d . . .
H5A H 0.5928 1.0496 0.8073 0.050 Uiso 1 1 calc R . .
H5B H 0.6425 1.1478 0.7804 0.050 Uiso 1 1 calc R . .
C6 C 0.6284(8) 0.9959(7) 0.7400(4) 0.051(3) Uani 1 1 d . . .
H6A H 0.6260 0.9163 0.7476 0.061 Uiso 1 1 calc R . .
H6B H 0.6946 1.0048 0.7231 0.061 Uiso 1 1 calc R . .
C7 C 0.6430(12) 0.9381(10) 0.9601(5) 0.113(5) Uani 1 1 d . . .
H7A H 0.6188 1.0163 0.9577 0.169 Uiso 1 1 calc R . .
H7B H 0.7268 0.9351 0.9649 0.169 Uiso 1 1 calc R . .
H7C H 0.6159 0.9080 0.9879 0.169 Uiso 1 1 calc R . .
C8 C 0.5927(10) 0.8683(9) 0.9136(4) 0.074(4) Uani 1 1 d . . .
H8A H 0.6180 0.9003 0.8855 0.089 Uiso 1 1 calc R . .
H8B H 0.5080 0.8714 0.9089 0.089 Uiso 1 1 calc R . .
C9 C 0.6303(9) 0.7444(9) 0.9155(4) 0.068(4) Uani 1 1 d . . .
H9A H 0.7151 0.7434 0.9220 0.081 Uiso 1 1 calc R . .
H9B H 0.6034 0.7138 0.9436 0.081 Uiso 1 1 calc R . .
C10 C 0.5903(9) 0.6680(7) 0.8719(4) 0.055(3) Uani 1 1 d . . .
H10A H 0.5056 0.6702 0.8642 0.065 Uiso 1 1 calc R . .
H10B H 0.6120 0.5901 0.8790 0.065 Uiso 1 1 calc R . .
C11 C 0.6059(7) 0.5739(6) 0.7824(3) 0.039(3) Uani 1 1 d . . .
H11A H 0.6343 0.5084 0.8003 0.047 Uiso 1 1 calc R . .
H11B H 0.5213 0.5682 0.7744 0.047 Uiso 1 1 calc R . .
C12 C 0.6577(8) 0.5749(7) 0.7349(4) 0.058(3) Uani 1 1 d . . .
H12A H 0.6376 0.6463 0.7199 0.069 Uiso 1 1 calc R . .
H12B H 0.7422 0.5723 0.7433 0.069 Uiso 1 1 calc R . .
C13 C 0.8214(11) 0.4884(9) 0.9498(4) 0.102(5) Uani 1 1 d . . .
H13A H 0.7429 0.4581 0.9435 0.154 Uiso 1 1 calc R . .
H13B H 0.8203 0.5694 0.9591 0.154 Uiso 1 1 calc R . .
H13C H 0.8667 0.4506 0.9764 0.154 Uiso 1 1 calc R . .
C14 C 0.8749(11) 0.4683(8) 0.9037(4) 0.079(4) Uani 1 1 d . . .
H14A H 0.8765 0.3866 0.8944 0.095 Uiso 1 1 calc R . .
H14B H 0.8280 0.5045 0.8766 0.095 Uiso 1 1 calc R . .
C15 C 0.9909(11) 0.5147(9) 0.9124(4) 0.076(4) Uani 1 1 d . . .
H15A H 1.0358 0.4793 0.9403 0.091 Uiso 1 1 calc R . .
H15B H 0.9876 0.5962 0.9219 0.091 Uiso 1 1 calc R . .
C16 C 1.0550(9) 0.4986(7) 0.8687(4) 0.066(4) Uani 1 1 d . . .
H16A H 1.0588 0.4171 0.8592 0.080 Uiso 1 1 calc R . .
H16B H 1.1345 0.5273 0.8792 0.080 Uiso 1 1 calc R . .
C17 C 1.0986(7) 0.5388(7) 0.7797(3) 0.044(3) Uani 1 1 d . . .
H17A H 1.1748 0.5622 0.7984 0.052 Uiso 1 1 calc R . .
H17B H 1.1001 0.4570 0.7704 0.052 Uiso 1 1 calc R . .
C18 C 1.2874(10) 0.7012(10) 0.9488(4) 0.103(5) Uani 1 1 d . . .
H18A H 1.3110 0.6242 0.9407 0.155 Uiso 1 1 calc R . .
H18B H 1.2149 0.6990 0.9612 0.155 Uiso 1 1 calc R . .
H18C H 1.3464 0.7387 0.9738 0.155 Uiso 1 1 calc R . .
C19 C 1.2719(8) 0.7651(9) 0.9038(4) 0.066(3) Uani 1 1 d . . .
H19A H 1.2146 0.7255 0.8780 0.079 Uiso 1 1 calc R . .
H19B H 1.3454 0.7681 0.8914 0.079 Uiso 1 1 calc R . .
C20 C 1.2304(8) 0.8896(8) 0.9156(4) 0.050(3) Uani 1 1 d . . .
H20A H 1.1533 0.8860 0.9246 0.060 Uiso 1 1 calc R . .
H20B H 1.2832 0.9253 0.9441 0.060 Uiso 1 1 calc R . .
C21 C 1.2260(8) 0.9606(8) 0.8739(4) 0.053(3) Uani 1 1 d . . .
H21A H 1.3038 0.9651 0.8656 0.063 Uiso 1 1 calc R . .
H21B H 1.2045 1.0378 0.8845 0.063 Uiso 1 1 calc R . .
C22 C 1.1323(8) 1.0282(6) 0.7827(4) 0.048(3) Uani 1 1 d . . .
H22A H 1.1180 1.0987 0.8018 0.058 Uiso 1 1 calc R . .
H22B H 1.2099 1.0339 0.7743 0.058 Uiso 1 1 calc R . .
C23 C 1.0452(8) 1.0154(7) 0.7365(4) 0.045(3) Uani 1 1 d . . .
H23A H 1.0520 0.9399 0.7198 0.054 Uiso 1 1 calc R . .
H23B H 0.9673 1.0212 0.7448 0.054 Uiso 1 1 calc R . .
C24 C 1.0611(7) 1.1034(7) 0.7025(3) 0.046(3) Uani 1 1 d . . .
H24A H 1.0661 1.1782 0.7211 0.055 Uiso 1 1 calc R . .
H24B H 0.9925 1.1028 0.6768 0.055 Uiso 1 1 calc R . .
C25 C 1.1396(14) 0.9688(8) 0.6299(5) 0.079(4) Uani 1 1 d D . .
C26 C 1.056(2) 0.9727(16) 0.5925(8) 0.063(7) Uani 0.50 1 d PD B 1
H26A H 1.0536 1.0462 0.5782 0.076 Uiso 0.50 1 calc PR B 1
H26B H 0.9808 0.9546 0.6008 0.076 Uiso 0.50 1 calc PR B 1
C26' C 1.2240(19) 0.9376(16) 0.6012(10) 0.090(10) Uani 0.50 1 d PD B 2
H26C H 1.2821 0.8860 0.6165 0.108 Uiso 0.50 1 calc PR B 2
H26D H 1.2605 1.0021 0.5891 0.108 Uiso 0.50 1 calc PR B 2
C31 C 1.6258(18) 1.178(3) 0.5894(14) 1.38(8) Uani 1 1 d D . .
H31A H 1.5564 1.1638 0.5656 1.662 Uiso 1 1 d R . .
H31B H 1.6311 1.2581 0.5987 1.662 Uiso 1 1 d R . .
C32 C 1.6170(8) 1.1066(9) 0.6292(4) 0.098(5) Uani 1 1 d D . .
H32A H 1.6946 1.1018 0.6469 0.118 Uiso 1 1 d R . .
H32B H 1.5933 1.0302 0.6171 0.118 Uiso 1 1 d R . .
C33 C 1.5170(8) 1.0193(6) 0.7039(4) 0.049(3) Uani 1 1 d . . .
H33A H 1.4516 1.0242 0.7218 0.059 Uiso 1 1 calc R . .
H33B H 1.5016 0.9558 0.6785 0.059 Uiso 1 1 calc R . .
C38 C 1.6156(8) 1.4775(7) 0.6982(4) 0.052(3) Uani 1 1 d . . .
H38A H 1.6245 1.4066 0.7146 0.063 Uiso 1 1 calc R . .
H38B H 1.6637 1.4727 0.6723 0.063 Uiso 1 1 calc R . .
C43 C 1.1486(8) 1.5674(6) 0.6963(3) 0.046(3) Uani 1 1 d . . .
H43A H 1.2298 1.5730 0.7123 0.055 Uiso 1 1 calc R . .
H43B H 1.1376 1.6208 0.6705 0.055 Uiso 1 1 calc R . .
C44 C 1.0725(7) 1.6028(7) 0.7342(4) 0.055(3) Uani 1 1 d . . .
H44A H 1.0837 1.6844 0.7436 0.066 Uiso 1 1 calc R . .
H44B H 0.9912 1.5897 0.7192 0.066 Uiso 1 1 calc R . .
C45 C 0.6119(12) 0.6951(9) 0.0873(5) 0.099(5) Uani 1 1 d . . .
H45A H 0.6261 0.6790 0.1224 0.118 Uiso 1 1 calc R . .
C35 C 1.401(3) 1.6861(15) 0.5512(7) 0.56(4) Uani 1 1 d D . .
H35A H 1.4651 1.6501 0.5375 0.674 Uiso 1 1 calc R . .
H35B H 1.3343 1.6889 0.5246 0.674 Uiso 1 1 calc R . .
C36 C 1.3700(14) 1.6193(12) 0.5923(8) 0.226(11) Uani 1 1 d D . .
H36A H 1.3218 1.6653 0.6118 0.271 Uiso 1 1 calc R . .
H36B H 1.3266 1.5499 0.5783 0.271 Uiso 1 1 calc R . .
C37 C 1.4795(12) 1.5899(9) 0.6239(5) 0.098(5) Uani 1 1 d D . .
H37A H 1.5159 1.6605 0.6407 0.118 Uiso 1 1 calc R . .
H37B H 1.5318 1.5572 0.6025 0.118 Uiso 1 1 calc R . .
C40 C 0.8455(19) 1.382(4) 0.5539(9) 0.69(10) Uani 0.50 1 d PD . .
H40A H 0.8685 1.4356 0.5319 0.828 Uiso 0.50 1 calc PR . .
H40B H 0.8334 1.3089 0.5341 0.828 Uiso 0.50 1 calc PR . .
C41 C 0.9494(16) 1.367(2) 0.5884(9) 0.75(5) Uani 1 1 d D . .
H41A H 0.9355 1.3011 0.6064 0.901 Uiso 1 1 calc R . .
H41B H 1.0097 1.3444 0.5690 0.901 Uiso 1 1 calc R . .
C42 C 0.9967(8) 1.4532(9) 0.6235(5) 0.107(5) Uani 1 1 d D . .
H42A H 0.9350 1.4795 0.6413 0.128 Uiso 1 1 calc R . .
H42B H 1.0166 1.5166 0.6055 0.128 Uiso 1 1 calc R . .
C30 C 1.729(3) 1.131(7) 0.5622(14) 0.96(8) Uiso 1 1 d D . .
H30A H 1.6960 1.0619 0.5431 1.150 Uiso 1 1 calc R . .
H30B H 1.7337 1.1864 0.5379 1.150 Uiso 1 1 calc R . .
C34 C 1.4352(17) 1.8030(13) 0.5736(7) 0.245(10) Uiso 1 1 d D . .
H34A H 1.4511 1.8500 0.5482 0.367 Uiso 1 1 calc R . .
H34B H 1.5040 1.7992 0.5984 0.367 Uiso 1 1 calc R . .
H34C H 1.3726 1.8356 0.5888 0.367 Uiso 1 1 calc R . .
C39 C 0.749(2) 1.411(2) 0.5590(9) 0.357(15) Uiso 1 1 d D . .
H39A H 0.7055 1.4291 0.5275 0.535 Uiso 1 1 calc R . .
H39B H 0.7537 1.4775 0.5823 0.535 Uiso 1 1 calc R . .
H39C H 0.7098 1.3495 0.5713 0.535 Uiso 1 1 calc R . .
C27 C 1.105(3) 0.864(2) 0.5543(11) 0.327(14) Uiso 1 1 d D . .
C28 C 0.965(3) 0.843(2) 0.5209(10) 0.45(2) Uiso 1 1 d D B .
H28A H 0.9630 0.7759 0.4982 0.674 Uiso 1 1 calc R . .
H28B H 0.9431 0.9088 0.5026 0.674 Uiso 1 1 calc R . .
H28C H 0.9115 0.8331 0.5435 0.674 Uiso 1 1 calc R . .
C29 C 1.812(2) 1.112(2) 0.5737(9) 0.304(13) Uiso 1 1 d D . .
H29A H 1.8526 1.1119 0.5469 0.457 Uiso 1 1 d R . .
H29B H 1.8135 1.0377 0.5852 0.457 Uiso 1 1 d R . .
H29C H 1.8466 1.1647 0.5996 0.457 Uiso 1 1 d R . .

loop_
_atom_site_aniso_label
_atom_site_aniso_U_11
_atom_site_aniso_U_22
_atom_site_aniso_U_33
_atom_site_aniso_U_23
_atom_site_aniso_U_13
_atom_site_aniso_U_12
Cu1 0.0273(7) 0.0187(6) 0.0686(10) 0.0060(6) 0.0123(7) 0.0007(5)
Cu2 0.0384(8) 0.0301(7) 0.0717(11) 0.0091(7) 0.0128(7) 0.0020(6)
S1 0.0359(17) 0.0235(14) 0.067(2) 0.0087(14) 0.0119(15) 0.0010(12)
S2 0.0330(17) 0.0229(14) 0.072(2) 0.0006(14) 0.0127(16) -0.0028(12)
S3 0.0331(16) 0.0200(14) 0.067(2) 0.0042(14) 0.0046(15) 0.0024(11)
S4 0.0284(16) 0.0238(14) 0.075(2) 0.0047(14) 0.0147(16) 0.0001(11)
S5 0.0447(18) 0.0304(15) 0.069(2) 0.0091(15) 0.0196(16) 0.0005(13)
S6 0.0382(18) 0.0289(15) 0.071(2) 0.0056(14) 0.0090(17) -0.0007(12)
S7 0.0370(17) 0.0292(15) 0.070(2) 0.0039(15) 0.0072(16) -0.0006(12)
S8 0.0477(19) 0.0277(15) 0.076(2) 0.0008(14) 0.0243(18) -0.0027(13)
Cl1 0.072(3) 0.065(3) 0.174(5) 0.001(3) 0.039(3) 0.004(2)
Cl2 0.064(2) 0.0465(19) 0.070(3) 0.0026(18) 0.016(2) 0.0005(16)
Cl3 0.0421(18) 0.0263(15) 0.068(2) 0.0041(15) 0.0175(17) -0.0011(13)
Cl4 0.0373(18) 0.0241(14) 0.079(2) 0.0054(15) 0.0149(17) 0.0003(12)
Cl5 0.231(6) 0.133(4) 0.227(6) 0.005(4) -0.014(5) -0.027(4)
Cl6 0.131(4) 0.112(3) 0.201(5) 0.022(3) 0.059(3) 0.032(3)
Cl7 0.155(5) 0.169(4) 0.207(5) 0.063(4) 0.080(4) 0.062(3)
O1 0.038(4) 0.019(3) 0.091(6) 0.012(3) 0.018(4) 0.005(3)
O2 0.018(4) 0.033(4) 0.090(6) 0.009(4) 0.020(4) 0.002(3)
O3 0.018(4) 0.012(3) 0.095(6) 0.005(3) 0.005(4) 0.002(3)
O4 0.033(4) 0.021(3) 0.088(6) 0.000(3) 0.025(4) -0.006(3)
O5 0.038(4) 0.035(4) 0.079(6) 0.020(4) 0.015(4) 0.000(3)
O6 0.036(4) 0.018(3) 0.081(6) 0.010(3) -0.005(4) 0.005(3)
O7 0.046(5) 0.030(4) 0.056(5) -0.002(3) 0.009(4) -0.007(3)
O8 0.044(5) 0.028(4) 0.086(6) 0.001(4) 0.028(4) -0.002(3)
O9 0.043(5) 0.054(5) 0.102(7) -0.006(5) 0.019(5) 0.001(4)
O10 0.149(12) 0.259(15) 0.138(11) 0.008(9) 0.051(10) 0.015(11)
O11 0.188(15) 0.300(17) 0.237(16) -0.209(14) 0.061(12) -0.082(13)
O12 0.120(13) 0.027(8) 0.062(11) 0.031(7) 0.049(10) 0.024(8)
O12' 0.044(11) 0.131(15) 0.055(12) 0.005(10) -0.030(9) 0.019(10)
O13 0.173(11) 0.332(16) 0.057(8) 0.057(9) 0.014(8) -0.006(10)
O14 0.150(11) 0.127(9) 0.41(2) 0.072(10) 0.152(13) 0.004(8)
O15 0.48(3) 0.240(15) 0.165(14) 0.043(11) -0.072(14) -0.296(17)
O16 0.268(17) 0.148(11) 0.35(2) 0.086(12) 0.093(14) 0.139(12)
O17 0.079(6) 0.048(4) 0.090(6) 0.031(4) 0.020(5) 0.007(4)
O18 0.035(5) 0.045(4) 0.075(6) 0.018(4) -0.003(4) 0.015(3)
O19 0.041(5) 0.053(4) 0.083(6) -0.004(4) 0.028(4) 0.013(3)
O20 0.070(6) 0.032(4) 0.098(7) -0.003(4) 0.012(5) -0.009(4)
O21 0.049(5) 0.029(4) 0.107(7) -0.006(4) 0.009(4) -0.007(3)
O22 0.062(5) 0.030(4) 0.109(7) -0.008(4) 0.040(5) -0.001(3)
O23 0.042(5) 0.055(5) 0.091(6) 0.020(4) 0.023(4) -0.015(3)
O24 0.040(5) 0.063(5) 0.089(6) 0.008(4) -0.012(4) 0.006(4)
C1 0.081(12) 0.132(13) 0.208(19) 0.039(12) -0.055(12) -0.002(10)
C2 0.161(17) 0.079(10) 0.141(16) 0.042(10) 0.100(14) 0.032(10)
C3 0.153(15) 0.067(9) 0.037(9) -0.013(7) 0.012(10) 0.046(8)
C4 0.069(9) 0.032(6) 0.062(9) 0.019(6) 0.012(7) 0.004(6)
C5 0.031(6) 0.021(5) 0.072(9) -0.006(6) 0.014(6) -0.003(4)
C6 0.046(8) 0.030(6) 0.079(10) 0.033(6) 0.005(7) 0.001(5)
C7 0.160(15) 0.098(10) 0.079(12) -0.033(9) 0.037(11) 0.005(9)
C8 0.073(9) 0.088(10) 0.065(10) -0.013(8) 0.033(8) -0.006(7)
C9 0.066(9) 0.063(8) 0.083(11) 0.006(8) 0.038(8) 0.015(7)
C10 0.072(8) 0.019(6) 0.079(10) 0.001(6) 0.034(7) -0.008(5)
C11 0.021(6) 0.012(5) 0.080(9) -0.001(5) 0.002(6) 0.007(4)
C12 0.036(7) 0.039(7) 0.104(11) 0.003(7) 0.028(7) 0.004(5)
C13 0.147(14) 0.117(11) 0.056(10) 0.027(8) 0.045(10) 0.023(9)
C14 0.110(12) 0.030(7) 0.102(12) 0.028(7) 0.014(10) -0.012(7)
C15 0.091(11) 0.063(8) 0.084(11) 0.035(7) 0.033(9) 0.009(8)
C16 0.068(9) 0.019(6) 0.098(11) 0.020(6) -0.036(8) -0.001(5)
C17 0.025(6) 0.026(6) 0.076(9) 0.005(6) -0.004(6) -0.002(4)
C18 0.097(11) 0.136(12) 0.078(11) 0.050(10) 0.000(9) 0.002(9)
C19 0.039(7) 0.086(9) 0.072(10) 0.009(8) 0.006(7) -0.011(6)
C20 0.049(7) 0.061(8) 0.037(8) -0.002(6) 0.001(6) -0.017(6)
C21 0.051(8) 0.058(7) 0.051(8) -0.004(6) 0.019(6) 0.006(6)
C22 0.046(7) 0.009(5) 0.099(10) 0.009(5) 0.038(7) 0.003(5)
C23 0.028(6) 0.021(6) 0.084(9) 0.022(6) -0.005(6) 0.001(5)
C24 0.036(7) 0.033(6) 0.072(9) 0.010(6) 0.018(6) 0.007(5)
C25 0.135(14) 0.021(7) 0.085(12) 0.000(7) 0.031(11) -0.001(8)
C26 0.08(2) 0.032(13) 0.08(2) 0.023(14) 0.000(16) -0.010(13)
C26' 0.063(18) 0.045(15) 0.18(3) 0.059(17) 0.05(2) 0.005(13)
C31 0.35(4) 2.00(13) 1.90(13) 2.00(13) -0.40(5) -0.50(6)
C32 0.011(7) 0.133(11) 0.160(13) 0.011(10) 0.040(8) 0.016(7)
C33 0.057(8) 0.014(5) 0.079(9) 0.021(5) 0.014(7) 0.000(5)
C38 0.038(7) 0.032(6) 0.087(10) 0.013(6) 0.008(6) 0.002(5)
C43 0.039(7) 0.019(5) 0.081(9) 0.003(5) 0.019(6) 0.003(5)
C44 0.022(6) 0.025(6) 0.122(11) 0.017(6) 0.022(7) -0.002(5)
C45 0.128(13) 0.071(9) 0.102(12) 0.000(8) 0.037(10) 0.005(9)
C35 1.20(9) 0.144(19) 0.21(3) 0.167(19) -0.32(4) -0.34(4)
C36 0.155(19) 0.079(13) 0.41(4) 0.024(17) -0.05(2) 0.016(12)
C37 0.115(12) 0.049(8) 0.127(13) 0.049(8) -0.013(10) -0.024(8)
C40 0.47(10) 0.35(6) 1.4(2) -0.37(10) 0.85(15) -0.17(6)
C41 0.37(5) 0.93(9) 1.02(10) -0.64(8) 0.61(7) -0.38(6)
C42 0.022(8) 0.097(9) 0.174(15) -0.093(9) -0.012(8) -0.005(6)

loop_
_atom_type_symbol
_atom_type_description
_atom_type_scat_dispersion_real
_atom_type_scat_dispersion_imag
_atom_type_scat_source
C C 0.0033 0.0016 'International Tables Vol C Tables 4.2.6.8 and 6.1.1.4'
H H 0.0000 0.0000 'International Tables Vol C Tables 4.2.6.8 and 6.1.1.4'
O O 0.0106 0.0060 'International Tables Vol C Tables 4.2.6.8 and 6.1.1.4'
S S 0.1246 0.1234 'International Tables Vol C Tables 4.2.6.8 and 6.1.1.4'
Cl Cl 0.1484 0.1585 'International Tables Vol C Tables 4.2.6.8 and 6.1.1.4'
Cu Cu 0.3201 1.2651 'International Tables Vol C Tables 4.2.6.8 and 6.1.1.4'

loop_
_geom_angle_atom_site_label_1
_geom_angle_atom_site_label_2
_geom_angle_atom_site_label_3
_geom_angle
_geom_angle_site_symmetry_1
_geom_angle_site_symmetry_3
O1 Cu1 O3 171.5(3) . .
O1 Cu1 O2 90.2(2) . .
O3 Cu1 O2 90.7(2) . .
O1 Cu1 O4 88.7(2) . .
O3 Cu1 O4 88.8(2) . .
O2 Cu1 O4 168.3(3) . .
O6 Cu2 O7 90.1(2) . .
O6 Cu2 O8 174.5(3) . .
O7 Cu2 O8 90.5(2) . .
O6 Cu2 O5 90.2(2) . .
O7 Cu2 O5 173.9(3) . .
O8 Cu2 O5 88.6(2) . .
O6 Cu2 O13 100.2(4) . .
O7 Cu2 O13 88.7(3) . .
O8 Cu2 O13 85.3(4) . .
O5 Cu2 O13 97.2(3) . .
O1 S1 C5 103.1(4) . .
O1 S1 C4 104.4(4) . .
C5 S1 C4 100.0(5) . .
O2 S2 C10 103.8(4) . .
O2 S2 C11 104.2(4) . .
C10 S2 C11 96.1(4) . .
O3 S3 C17 103.7(3) . .
O3 S3 C16 102.3(4) . .
C17 S3 C16 98.2(5) . .
O4 S4 C22 103.8(4) . .
O4 S4 C21 101.3(4) . .
C22 S4 C21 100.3(5) . .
O5 S5 C24 101.8(4) . .
O5 S5 C25 102.8(5) . .
C24 S5 C25 100.3(6) . .
O6 S6 C33 101.0(4) . .
O6 S6 C32 101.7(5) . .
C33 S6 C32 102.6(5) . .
O7 S7 C38 101.1(4) . .
O7 S7 C37 101.7(5) . .
C38 S7 C37 101.5(5) . .
O8 S8 C43 101.5(4) . .
O8 S8 C42 102.2(5) . .
C43 S8 C42 100.0(5) . .
O12' Cl1 O11 83.6(9) . .
O12' Cl1 O10 143.0(9) . .
O11 Cl1 O10 81.7(7) . .
O12' Cl1 O12 82.0(8) . .
O11 Cl1 O12 140.8(10) . .
O10 Cl1 O12 88.3(7) . .
O12' Cl1 O9 106.6(7) . .
O11 Cl1 O9 110.5(8) . .
O10 Cl1 O9 110.3(6) . .
O12 Cl1 O9 108.5(6) . .
O15 Cl2 O16 115.3(11) . .
O15 Cl2 O14 104.0(10) . .
O16 Cl2 O14 97.0(7) . .
O15 Cl2 O13 111.5(8) . .
O16 Cl2 O13 118.0(9) . .
O14 Cl2 O13 108.7(8) . .
O19 Cl3 O18 108.3(4) . .
O19 Cl3 O17 110.3(4) . .
O18 Cl3 O17 109.3(4) . .
O19 Cl3 O20 110.5(4) . .
O18 Cl3 O20 110.6(4) . .
O17 Cl3 O20 107.8(4) . .
O22 Cl4 O23 109.2(4) . .
O22 Cl4 O24 108.6(5) . .
O23 Cl4 O24 110.5(4) . .
O22 Cl4 O21 110.8(4) . .
O23 Cl4 O21 107.4(4) . .
O24 Cl4 O21 110.3(4) . .
S1 O1 Cu1 125.0(3) . .
S2 O2 Cu1 124.3(3) . .
S3 O3 Cu1 123.6(3) . .
S4 O4 Cu1 124.4(3) . .
S5 O5 Cu2 118.4(4) . .
S6 O6 Cu2 122.5(3) . .
S7 O7 Cu2 119.6(3) . .
S8 O8 Cu2 119.5(3) . .
Cl2 O13 Cu2 149.9(8) . .
C2 C1 H1A 109.5 . .
C2 C1 H1B 109.5 . .
H1A C1 H1B 109.5 . .
C2 C1 H1C 109.5 . .
H1A C1 H1C 109.5 . .
H1B C1 H1C 109.5 . .
C3 C2 C1 113.1(12) . .
C3 C2 H2A 109.0 . .
C1 C2 H2A 109.0 . .
C3 C2 H2B 109.0 . .
C1 C2 H2B 109.0 . .
H2A C2 H2B 107.8 . .
C2 C3 C4 113.9(12) . .
C2 C3 H3A 108.8 . .
C4 C3 H3A 108.8 . .
C2 C3 H3B 108.8 . .
C4 C3 H3B 108.8 . .
H3A C3 H3B 107.7 . .
C3 C4 S1 110.3(7) . .
C3 C4 H4A 109.6 . .
S1 C4 H4A 109.6 . .
C3 C4 H4B 109.6 . .
S1 C4 H4B 109.6 . .
H4A C4 H4B 108.1 . .
C6 C5 S1 109.4(6) . .
C6 C5 H5A 109.8 . .
S1 C5 H5A 109.8 . .
C6 C5 H5B 109.8 . .
S1 C5 H5B 109.8 . .
H5A C5 H5B 108.2 . .
C5 C6 C33 116.7(8) . 1_455
C5 C6 H6A 108.1 . .
C33 C6 H6A 108.1 1_455 .
C5 C6 H6B 108.1 . .
C33 C6 H6B 108.1 1_455 .
H6A C6 H6B 107.3 . .
C8 C7 H7A 109.5 . .
C8 C7 H7B 109.5 . .
H7A C7 H7B 109.5 . .
C8 C7 H7C 109.5 . .
H7A C7 H7C 109.5 . .
H7B C7 H7C 109.5 . .
C7 C8 C9 111.2(10) . .
C7 C8 H8A 109.4 . .
C9 C8 H8A 109.4 . .
C7 C8 H8B 109.4 . .
C9 C8 H8B 109.4 . .
H8A C8 H8B 108.0 . .
C10 C9 C8 116.9(10) . .
C10 C9 H9A 108.1 . .
C8 C9 H9A 108.1 . .
C10 C9 H9B 108.1 . .
C8 C9 H9B 108.1 . .
H9A C9 H9B 107.3 . .
C9 C10 S2 112.5(6) . .
C9 C10 H10A 109.1 . .
S2 C10 H10A 109.1 . .
C9 C10 H10B 109.1 . .
S2 C10 H10B 109.1 . .
H10A C10 H10B 107.8 . .
C12 C11 S2 108.1(6) . .
C12 C11 H11A 110.1 . .
S2 C11 H11A 110.1 . .
C12 C11 H11B 110.1 . .
S2 C11 H11B 110.1 . .
H11A C11 H11B 108.4 . .
C38 C12 C11 112.9(7) 1_445 .
C38 C12 H12A 109.0 1_445 .
C11 C12 H12A 109.0 . .
C38 C12 H12B 109.0 1_445 .
C11 C12 H12B 109.0 . .
H12A C12 H12B 107.8 . .
C14 C13 H13A 109.5 . .
C14 C13 H13B 109.5 . .
H13A C13 H13B 109.5 . .
C14 C13 H13C 109.5 . .
H13A C13 H13C 109.5 . .
H13B C13 H13C 109.5 . .
C15 C14 C13 110.1(11) . .
C15 C14 H14A 109.6 . .
C13 C14 H14A 109.6 . .
C15 C14 H14B 109.6 . .
C13 C14 H14B 109.6 . .
H14A C14 H14B 108.2 . .
C14 C15 C16 115.2(11) . .
C14 C15 H15A 108.5 . .
C16 C15 H15A 108.5 . .
C14 C15 H15B 108.5 . .
C16 C15 H15B 108.5 . .
H15A C15 H15B 107.5 . .
C15 C16 S3 114.2(7) . .
C15 C16 H16A 108.7 . .
S3 C16 H16A 108.7 . .
C15 C16 H16B 108.7 . .
S3 C16 H16B 108.7 . .
H16A C16 H16B 107.6 . .
C44 C17 S3 109.3(6) 1_545 .
C44 C17 H17A 109.8 1_545 .
S3 C17 H17A 109.8 . .
C44 C17 H17B 109.8 1_545 .
S3 C17 H17B 109.8 . .
H17A C17 H17B 108.3 . .
C19 C18 H18A 109.5 . .
C19 C18 H18B 109.5 . .
H18A C18 H18B 109.5 . .
C19 C18 H18C 109.5 . .
H18A C18 H18C 109.5 . .
H18B C18 H18C 109.5 . .
C18 C19 C20 110.5(10) . .
C18 C19 H19A 109.5 . .
C20 C19 H19A 109.5 . .
C18 C19 H19B 109.5 . .
C20 C19 H19B 109.5 . .
H19A C19 H19B 108.1 . .
C21 C20 C19 112.9(8) . .
C21 C20 H20A 109.0 . .
C19 C20 H20A 109.0 . .
C21 C20 H20B 109.0 . .
C19 C20 H20B 109.0 . .
H20A C20 H20B 107.8 . .
C20 C21 S4 114.8(7) . .
C20 C21 H21A 108.6 . .
S4 C21 H21A 108.6 . .
C20 C21 H21B 108.6 . .
S4 C21 H21B 108.6 . .
H21A C21 H21B 107.5 . .
C23 C22 S4 111.7(6) . .
C23 C22 H22A 109.3 . .
S4 C22 H22A 109.3 . .
C23 C22 H22B 109.3 . .
S4 C22 H22B 109.3 . .
H22A C22 H22B 107.9 . .
C24 C23 C22 111.8(7) . .
C24 C23 H23A 109.2 . .
C22 C23 H23A 109.2 . .
C24 C23 H23B 109.2 . .
C22 C23 H23B 109.2 . .
H23A C23 H23B 107.9 . .
C23 C24 S5 114.7(6) . .
C23 C24 H24A 108.6 . .
S5 C24 H24A 108.6 . .
C23 C24 H24B 108.6 . .
S5 C24 H24B 108.6 . .
H24A C24 H24B 107.6 . .
C26 C25 C26' 94.7(18) . .
C26 C25 S5 124.6(12) . .
C26' C25 S5 112.1(14) . .
C25 C26 C27 97.5(19) . .
C25 C26 H26A 112.3 . .
C27 C26 H26A 112.3 . .
C25 C26 H26B 112.3 . .
C27 C26 H26B 112.3 . .
H26A C26 H26B 109.9 . .
C25 C26' C27 87.9(15) . .
C25 C26' H26C 114.0 . .
C27 C26' H26C 114.0 . .
C25 C26' H26D 114.0 . .
C27 C26' H26D 114.0 . .
H26C C26' H26D 111.2 . .
C32 C31 C30 108(2) . .
C32 C31 H31A 106.2 . .
C30 C31 H31A 105.3 . .
C32 C31 H31B 115.2 . .
C30 C31 H31B 113.5 . .
H31A C31 H31B 107.6 . .
C31 C32 S6 121.0(16) . .
C31 C32 H32A 105.3 . .
S6 C32 H32A 105.9 . .
C31 C32 H32B 111.9 . .
S6 C32 H32B 105.6 . .
H32A C32 H32B 106.2 . .
C6 C33 S6 111.8(6) 1_655 .
C6 C33 H33A 109.3 1_655 .
S6 C33 H33A 109.3 . .
C6 C33 H33B 109.3 1_655 .
S6 C33 H33B 109.3 . .
H33A C33 H33B 107.9 . .
C12 C38 S7 112.5(7) 1_665 .
C12 C38 H38A 109.1 1_665 .
S7 C38 H38A 109.1 . .
C12 C38 H38B 109.1 1_665 .
S7 C38 H38B 109.1 . .
H38A C38 H38B 107.8 . .
C44 C43 S8 113.9(6) . .
C44 C43 H43A 108.8 . .
S8 C43 H43A 108.8 . .
C44 C43 H43B 108.8 . .
S8 C43 H43B 108.8 . .
H43A C43 H43B 107.7 . .
C17 C44 C43 112.7(7) 1_565 .
C17 C44 H44A 109.0 1_565 .
C43 C44 H44A 109.0 . .
C17 C44 H44B 109.0 1_565 .
C43 C44 H44B 109.0 . .
H44A C44 H44B 107.8 . .
Cl7 C45 Cl6 110.7(7) . .
Cl7 C45 Cl5 110.9(7) . .
Cl6 C45 Cl5 107.2(8) . .
Cl7 C45 H45A 109.3 . .
Cl6 C45 H45A 109.3 . .
Cl5 C45 H45A 109.3 . .
C34 C35 C36 106.6(14) . .
C34 C35 H35A 110.4 . .
C36 C35 H35A 110.4 . .
C34 C35 H35B 110.4 . .
C36 C35 H35B 110.4 . .
H35A C35 H35B 108.6 . .
C37 C36 C35 107.8(16) . .
C37 C36 H36A 110.1 . .
C35 C36 H36A 110.1 . .
C37 C36 H36B 110.1 . .
C35 C36 H36B 110.1 . .
H36A C36 H36B 108.5 . .
C36 C37 S7 116.4(10) . .
C36 C37 H37A 108.2 . .
S7 C37 H37A 108.2 . .
C36 C37 H37B 108.2 . .
S7 C37 H37B 108.2 . .
H37A C37 H37B 107.4 . .
C39 C40 C41 133(2) . .
C39 C40 H40A 104.1 . .
C41 C40 H40A 104.1 . .
C39 C40 H40B 104.1 . .
C41 C40 H40B 104.1 . .
H40A C40 H40B 105.5 . .
C42 C41 C40 122(2) . .
C42 C41 H41A 106.9 . .
C40 C41 H41A 106.9 . .
C42 C41 H41B 106.9 . .
C40 C41 H41B 106.9 . .
H41A C41 H41B 106.7 . .
C41 C42 S8 120.7(13) . .
C41 C42 H42A 107.2 . .
S8 C42 H42A 107.2 . .
C41 C42 H42B 107.2 . .
S8 C42 H42B 107.2 . .
H42A C42 H42B 106.8 . .
C29 C30 C31 134(5) . .
C29 C30 H30A 103.6 . .
C31 C30 H30A 103.6 . .
C29 C30 H30B 103.6 . .
C31 C30 H30B 103.6 . .
H30A C30 H30B 105.3 . .
C35 C34 H34A 109.5 . .
C35 C34 H34B 109.5 . .
H34A C34 H34B 109.5 . .
C35 C34 H34C 109.5 . .
H34A C34 H34C 109.5 . .
H34B C34 H34C 109.5 . .
C40 C39 H39A 109.5 . .
C40 C39 H39B 109.5 . .
H39A C39 H39B 109.5 . .
C40 C39 H39C 109.5 . .
H39A C39 H39C 109.5 . .
H39B C39 H39C 109.5 . .
C28 C27 C26 90.6(15) . .
C28 C27 C26' 156(2) . .
C26 C27 C26' 65.9(14) . .
C27 C28 H28A 109.5 . .
C27 C28 H28B 109.5 . .
H28A C28 H28B 109.5 . .
C27 C28 H28C 109.5 . .
H28A C28 H28C 109.5 . .
H28B C28 H28C 109.5 . .
C30 C29 H29A 109.3 . .
C30 C29 H29B 108.4 . .
H29A C29 H29B 109.5 . .
C30 C29 H29C 110.7 . .
H29A C29 H29C 109.5 . .
H29B C29 H29C 109.5 . .

loop_
_geom_bond_atom_site_label_1
_geom_bond_atom_site_label_2
_geom_bond_distance
_geom_bond_site_symmetry_2
Cu1 O1 1.916(5) .
Cu1 O3 1.926(5) .
Cu1 O2 1.943(5) .
Cu1 O4 1.955(5) .
Cu2 O6 1.920(5) .
Cu2 O7 1.954(5) .
Cu2 O8 1.960(6) .
Cu2 O5 1.968(6) .
Cu2 O13 2.391(11) .
S1 O1 1.555(5) .
S1 C5 1.778(9) .
S1 C4 1.806(10) .
S2 O2 1.544(6) .
S2 C10 1.801(9) .
S2 C11 1.820(8) .
S3 O3 1.584(5) .
S3 C17 1.787(8) .
S3 C16 1.788(9) .
S4 O4 1.546(5) .
S4 C22 1.805(8) .
S4 C21 1.818(10) .
S5 O5 1.565(6) .
S5 C24 1.804(8) .
S5 C25 1.805(12) .
S6 O6 1.560(6) .
S6 C33 1.795(7) .
S6 C32 1.831(9) .
S7 O7 1.554(6) .
S7 C38 1.808(9) .
S7 C37 1.845(10) .
S8 O8 1.511(5) .
S8 C43 1.784(8) .
S8 C42 1.799(10) .
Cl1 O12' 1.390(14) .
Cl1 O11 1.406(12) .
Cl1 O10 1.429(11) .
Cl1 O12 1.489(11) .
Cl1 O9 1.599(8) .
Cl2 O15 1.234(11) .
Cl2 O16 1.291(10) .
Cl2 O14 1.403(9) .
Cl2 O13 1.408(9) .
Cl3 O19 1.432(6) .
Cl3 O18 1.435(6) .
Cl3 O17 1.453(6) .
Cl3 O20 1.486(6) .
Cl4 O22 1.446(6) .
Cl4 O23 1.456(6) .
Cl4 O24 1.459(7) .
Cl4 O21 1.466(6) .
Cl5 C45 1.810(13) .
Cl6 C45 1.742(12) .
Cl7 C45 1.663(12) .
C1 C2 1.578(18) .
C1 H1A 0.9800 .
C1 H1B 0.9800 .
C1 H1C 0.9800 .
C2 C3 1.424(14) .
C2 H2A 0.9900 .
C2 H2B 0.9900 .
C3 C4 1.564(14) .
C3 H3A 0.9900 .
C3 H3B 0.9900 .
C4 H4A 0.9900 .
C4 H4B 0.9900 .
C5 C6 1.487(12) .
C5 H5A 0.9900 .
C5 H5B 0.9900 .
C6 C33 1.559(12) 1_455
C6 H6A 0.9900 .
C6 H6B 0.9900 .
C7 C8 1.516(14) .
C7 H7A 0.9800 .
C7 H7B 0.9800 .
C7 H7C 0.9800 .
C8 C9 1.546(12) .
C8 H8A 0.9900 .
C8 H8B 0.9900 .
C9 C10 1.470(12) .
C9 H9A 0.9900 .
C9 H9B 0.9900 .
C10 H10A 0.9900 .
C10 H10B 0.9900 .
C11 C12 1.552(11) .
C11 H11A 0.9900 .
C11 H11B 0.9900 .
C12 C38 1.511(12) 1_445
C12 H12A 0.9900 .
C12 H12B 0.9900 .
C13 C14 1.530(12) .
C13 H13A 0.9800 .
C13 H13B 0.9800 .
C13 H13C 0.9800 .
C14 C15 1.454(14) .
C14 H14A 0.9900 .
C14 H14B 0.9900 .
C15 C16 1.540(12) .
C15 H15A 0.9900 .
C15 H15B 0.9900 .
C16 H16A 0.9900 .
C16 H16B 0.9900 .
C17 C44 1.522(11) 1_545
C17 H17A 0.9900 .
C17 H17B 0.9900 .
C18 C19 1.506(12) .
C18 H18A 0.9800 .
C18 H18B 0.9800 .
C18 H18C 0.9800 .
C19 C20 1.592(12) .
C19 H19A 0.9900 .
C19 H19B 0.9900 .
C20 C21 1.487(10) .
C20 H20A 0.9900 .
C20 H20B 0.9900 .
C21 H21A 0.9900 .
C21 H21B 0.9900 .
C22 C23 1.505(12) .
C22 H22A 0.9900 .
C22 H22B 0.9900 .
C23 C24 1.502(10) .
C23 H23A 0.9900 .
C23 H23B 0.9900 .
C24 H24A 0.9900 .
C24 H24B 0.9900 .
C25 C26 1.312(19) .
C25 C26' 1.42(2) .
C26 C27 1.77(3) .
C26 H26A 0.9900 .
C26 H26B 0.9900 .
C26' C27 1.91(4) .
C26' H26C 0.9900 .
C26' H26D 0.9900 .
C31 C32 1.469(13) .
C31 C30 1.62(5) .
C31 H31A 0.9700 .
C31 H31B 0.9699 .
C32 H32A 0.9700 .
C32 H32B 0.9700 .
C33 C6 1.559(12) 1_655
C33 H33A 0.9900 .
C33 H33B 0.9900 .
C38 C12 1.511(12) 1_665
C38 H38A 0.9900 .
C38 H38B 0.9900 .
C43 C44 1.537(10) .
C43 H43A 0.9900 .
C43 H43B 0.9900 .
C44 C17 1.522(11) 1_565
C44 H44A 0.9900 .
C44 H44B 0.9900 .
C45 H45A 1.0000 .
C35 C34 1.508(15) .
C35 C36 1.541(16) .
C35 H35A 0.9900 .
C35 H35B 0.9900 .
C36 C37 1.499(14) .
C36 H36A 0.9900 .
C36 H36B 0.9900 .
C37 H37A 0.9900 .
C37 H37B 0.9900 .
C40 C39 1.23(3) .
C40 C41 1.450(19) .
C40 H40A 0.9900 .
C40 H40B 0.9900 .
C41 C42 1.411(18) .
C41 H41A 0.9900 .
C41 H41B 0.9900 .
C42 H42A 0.9900 .
C42 H42B 0.9900 .
C30 C29 1.012(10) .
C30 H30A 0.9900 .
C30 H30B 0.9900 .
C34 H34A 0.9800 .
C34 H34B 0.9800 .
C34 H34C 0.9800 .
C39 H39A 0.9800 .
C39 H39B 0.9800 .
C39 H39C 0.9800 .
C27 C28 1.76(3) .
C28 H28A 0.9800 .
C28 H28B 0.9800 .
C28 H28C 0.9800 .
C29 H29A 0.9600 .
C29 H29B 0.9601 .
C29 H29C 0.9599 .

loop_
_geom_torsion_atom_site_label_1
_geom_torsion_atom_site_label_2
_geom_torsion_atom_site_label_3
_geom_torsion_atom_site_label_4
_geom_torsion
_geom_torsion_site_symmetry_4
C5 S1 O1 Cu1 136.7(5) .
C4 S1 O1 Cu1 -119.2(5) .
O3 Cu1 O1 S1 101.8(15) .
O2 Cu1 O1 S1 -162.6(5) .
O4 Cu1 O1 S1 29.1(5) .
C10 S2 O2 Cu1 -130.5(4) .
C11 S2 O2 Cu1 129.5(4) .
O1 Cu1 O2 S2 28.0(5) .
O3 Cu1 O2 S2 -160.5(4) .
O4 Cu1 O2 S2 112.3(11) .
C17 S3 O3 Cu1 129.1(4) .
C16 S3 O3 Cu1 -129.2(5) .
O1 Cu1 O3 S3 126.7(14) .
O2 Cu1 O3 S3 31.1(4) .
O4 Cu1 O3 S3 -160.6(4) .
C22 S4 O4 Cu1 126.5(5) .
C21 S4 O4 Cu1 -129.8(5) .
O1 Cu1 O4 S4 -155.9(5) .
O3 Cu1 O4 S4 32.2(5) .
O2 Cu1 O4 S4 119.7(10) .
C24 S5 O5 Cu2 131.9(4) .
C25 S5 O5 Cu2 -124.5(6) .
O6 Cu2 O5 S5 41.8(4) .
O7 Cu2 O5 S5 135(2) .
O8 Cu2 O5 S5 -143.6(4) .
O13 Cu2 O5 S5 -58.4(5) .
C33 S6 O6 Cu2 130.0(4) .
C32 S6 O6 Cu2 -124.6(5) .
O7 Cu2 O6 S6 46.1(4) .
O8 Cu2 O6 S6 142(2) .
O5 Cu2 O6 S6 -140.0(4) .
O13 Cu2 O6 S6 -42.6(5) .
C38 S7 O7 Cu2 128.7(4) .
C37 S7 O7 Cu2 -126.9(5) .
O6 Cu2 O7 S7 -137.3(4) .
O8 Cu2 O7 S7 48.2(4) .
O5 Cu2 O7 S7 130(2) .
O13 Cu2 O7 S7 -37.2(5) .
C43 S8 O8 Cu2 127.2(5) .
C42 S8 O8 Cu2 -129.7(5) .
O6 Cu2 O8 S8 123(2) .
O7 Cu2 O8 S8 -140.7(4) .
O5 Cu2 O8 S8 45.4(5) .
O13 Cu2 O8 S8 -52.0(5) .
O15 Cl2 O13 Cu2 154.8(16) .
O16 Cl2 O13 Cu2 18.0(18) .
O14 Cl2 O13 Cu2 -91.0(14) .
O6 Cu2 O13 Cl2 -32.8(14) .
O7 Cu2 O13 Cl2 -122.7(14) .
O8 Cu2 O13 Cl2 146.7(14) .
O5 Cu2 O13 Cl2 58.7(14) .
C1 C2 C3 C4 -177.1(10) .
C2 C3 C4 S1 -164.6(8) .
O1 S1 C4 C3 74.4(8) .
C5 S1 C4 C3 -179.2(7) .
O1 S1 C5 C6 -69.6(7) .
C4 S1 C5 C6 -177.1(6) .
S1 C5 C6 C33 -170.9(6) 1_455
C7 C8 C9 C10 -178.2(9) .
C8 C9 C10 S2 65.5(11) .
O2 S2 C10 C9 61.0(8) .
C11 S2 C10 C9 167.2(8) .
O2 S2 C11 C12 -68.2(7) .
C10 S2 C11 C12 -174.1(7) .
S2 C11 C12 C38 -172.9(7) 1_445
C13 C14 C15 C16 179.3(8) .
C14 C15 C16 S3 63.0(10) .
O3 S3 C16 C15 68.3(8) .
C17 S3 C16 C15 174.4(8) .
O3 S3 C17 C44 -67.7(7) 1_545
C16 S3 C17 C44 -172.6(6) 1_545
C18 C19 C20 C21 173.7(8) .
C19 C20 C21 S4 61.9(9) .
O4 S4 C21 C20 65.5(7) .
C22 S4 C21 C20 172.0(7) .
O4 S4 C22 C23 -68.7(7) .
C21 S4 C22 C23 -173.1(7) .
S4 C22 C23 C24 -171.6(6) .
C22 C23 C24 S5 71.3(9) .
O5 S5 C24 C23 179.7(7) .
C25 S5 C24 C23 74.2(8) .
O5 S5 C25 C26 -38.1(19) .
C24 S5 C25 C26 66.6(18) .
O5 S5 C25 C26' 74.7(13) .
C24 S5 C25 C26' 179.4(13) .
C26' C25 C26 C27 32.7(16) .
S5 C25 C26 C27 153.7(13) .
C26 C25 C26' C27 -29.8(15) .
S5 C25 C26' C27 -160.1(11) .
C30 C31 C32 S6 169(3) .
O6 S6 C32 C31 61.0(18) .
C33 S6 C32 C31 165.2(18) .
O6 S6 C33 C6 -178.1(7) 1_655
C32 S6 C33 C6 77.2(8) 1_655
O7 S7 C38 C12 -175.3(6) 1_665
C37 S7 C38 C12 80.2(8) 1_665
O8 S8 C43 C44 -174.5(7) .
C42 S8 C43 C44 80.7(8) .
S8 C43 C44 C17 68.6(10) 1_565
C34 C35 C36 C37 -76(2) .
C35 C36 C37 S7 -170.9(10) .
O7 S7 C37 C36 74.7(12) .
C38 S7 C37 C36 178.7(12) .
C39 C40 C41 C42 -55(6) .
C40 C41 C42 S8 175.7(18) .
O8 S8 C42 C41 69.2(15) .
C43 S8 C42 C41 173.5(15) .
C32 C31 C30 C29 -51(12) .
C25 C26 C27 C28 157.7(19) .
C25 C26 C27 C26' -25.9(14) .
C25 C26' C27 C28 33(6) .
C25 C26' C27 C26 23.7(12) .
